data_1551433
loop_
_publ_author_name
'Ren-Wu Huang'
'Yong-Sheng Wei'
'Xi-Yan Dong'
'Xiao-Hui Wu'
'Chen-Xia Du'
'Shuang-Quan Zang'
'Thomas C. W. Mak'

_publ_section_title
;
 Hypersensitive dual-function luminescence switching of a
 silver-chalcogenolate cluster-based metal-organic framework
;
_journal_name_full 'Nature Chemistry'
_journal_page_first 689
_journal_page_last 697
_journal_paper_doi 10.1038/nchem.2718
_journal_volume 9
_journal_year 2017
_chemical_absolute_configuration ad
_chemical_formula_moiety 'C80 H104 Ag12 F12 N8 O8 S8, 4(C4 H8 O2)'
_chemical_formula_sum 'C96 H136 Ag12 F12 N8 O16 S8'
_chemical_formula_weight 3437.04
_space_group_crystal_system tetragonal
_space_group_IT_number 121
_space_group_name_Hall 'I -4 2'
_space_group_name_H-M_alt 'I -4 2 m'
_atom_sites_solution_hydrogens geom
_atom_sites_solution_primary direct
_cell_angle_alpha 90
_cell_angle_beta 90
_cell_angle_gamma 90
_cell_formula_units_Z 2
_cell_length_a 17.1785(2)
_cell_length_b 17.1785(2)
_cell_length_c 20.8487(5)
_cell_measurement_reflns_used 18363
_cell_measurement_temperature 100.00(10)
_cell_measurement_theta_max 32.8170
_cell_measurement_theta_min 2.5890
_cell_volume 6152.47(18)
_computing_cell_refinement 'CrysAlisPro 1.171.39.7b (Rigaku OD, 2015)'
_computing_data_collection 'CrysAlisPro 1.171.39.7b (Rigaku OD, 2015)'
_computing_data_reduction 'CrysAlisPro 1.171.39.7b (Rigaku OD, 2015)'
_computing_molecular_graphics 'Olex2 (Dolomanov et al., 2009)'
_computing_publication_material 'Olex2 (Dolomanov et al., 2009)'
_computing_structure_refinement 'ShelXL (Sheldrick, 2015)'
_computing_structure_solution 'ShelXS (Sheldrick, 2008)'
_diffrn_ambient_environment N~2~
_diffrn_ambient_temperature 100.00(10)
_diffrn_detector 'CCD plate'
_diffrn_measured_fraction_theta_full 0.997
_diffrn_measured_fraction_theta_max 0.998
_diffrn_measurement_details
;
List of Runs (angles in degrees, time in seconds):

  # Type    Start    End  Width  t~exp~   \w     \q     \k     \f   Frames
--------------------------------------------------------------------------
  1  \w    -16.00  54.20   0.30    3.00    --    7.30  38.00-120.00  234
  2  \w    -33.00  12.00   0.30    3.00    --   -7.10 -82.00  60.00  150
  3  \w    -25.00  23.00   0.30    3.00    --   -7.10 -77.00-150.00  160
  4  \w    -75.00  22.50   0.30    3.00    --    7.30 -57.00  90.00  325
;
_diffrn_measurement_device 'four-circle diffractometer'
_diffrn_measurement_device_type 'XtaLAB Pro: Kappa single'
_diffrn_measurement_method '\w scans'
_diffrn_orient_matrix_type 'CrysAlisPro convention (1999,Acta A55,543-557)'
_diffrn_orient_matrix_UB_11 -0.0214515000
_diffrn_orient_matrix_UB_12 -0.0011282000
_diffrn_orient_matrix_UB_13 -0.0290373000
_diffrn_orient_matrix_UB_21 -0.0311896000
_diffrn_orient_matrix_UB_22 -0.0186060000
_diffrn_orient_matrix_UB_23 0.0161645000
_diffrn_orient_matrix_UB_31 -0.0164738000
_diffrn_orient_matrix_UB_32 0.0368589000
_diffrn_orient_matrix_UB_33 0.0072500000
_diffrn_radiation_monochromator graphite
_diffrn_radiation_probe x-ray
_diffrn_radiation_type MoK\a
_diffrn_radiation_wavelength 0.71073
_diffrn_reflns_av_R_equivalents 0.0324
_diffrn_reflns_av_unetI/netI 0.0170
_diffrn_reflns_Laue_measured_fraction_full 0.997
_diffrn_reflns_Laue_measured_fraction_max 0.998
_diffrn_reflns_limit_h_max 20
_diffrn_reflns_limit_h_min -20
_diffrn_reflns_limit_k_max 20
_diffrn_reflns_limit_k_min -20
_diffrn_reflns_limit_l_max 24
_diffrn_reflns_limit_l_min -24
_diffrn_reflns_number 25528
_diffrn_reflns_point_group_measured_fraction_full 0.995
_diffrn_reflns_point_group_measured_fraction_max 0.996
_diffrn_reflns_theta_full 25.242
_diffrn_reflns_theta_max 25.250
_diffrn_reflns_theta_min 2.575
_diffrn_source MM007HF-DW
_diffrn_source_type 'Microfocus Rotating Anode X-ray Source'
_exptl_absorpt_coefficient_mu 2.076
_exptl_absorpt_correction_T_max 0.885
_exptl_absorpt_correction_T_min 0.752
_exptl_absorpt_correction_type gaussian
_exptl_absorpt_process_details
;
CrysAlisPro 1.171.39.7b (Rigaku Oxford Diffraction, 2015)
Numerical absorption correction based on gaussian integration over
			a multifaceted crystal model
Empirical absorption correction using spherical harmonics,
 implemented in SCALE3 ABSPACK scaling algorithm.
;
_exptl_crystal_colour colourless
_exptl_crystal_colour_primary colourless
_exptl_crystal_density_diffrn 1.855
_exptl_crystal_description plate
_exptl_crystal_F_000 3392
_exptl_crystal_size_max 0.197
_exptl_crystal_size_mid 0.131
_exptl_crystal_size_min 0.073
_refine_diff_density_max 1.419
_refine_diff_density_min -0.635
_refine_diff_density_rms 0.126
_refine_ls_abs_structure_details
;
 Flack x determined using 1301 quotients [(I+)-(I-)]/[(I+)+(I-)]
 (Parsons and Flack (2004), Acta Cryst. A60, s61).
;
_refine_ls_abs_structure_Flack 0.030(12)
_refine_ls_extinction_coef .
_refine_ls_extinction_method none
_refine_ls_goodness_of_fit_ref 1.251
_refine_ls_hydrogen_treatment constr
_refine_ls_matrix_type full
_refine_ls_number_parameters 212
_refine_ls_number_reflns 2927
_refine_ls_number_restraints 76
_refine_ls_restrained_S_all 1.272
_refine_ls_R_factor_all 0.0360
_refine_ls_R_factor_gt 0.0359
_refine_ls_shift/su_max 0.000
_refine_ls_shift/su_mean 0.000
_refine_ls_structure_factor_coef Fsqd
_refine_ls_weighting_details
;
 w=1/[\s^2^(Fo^2^)+(0.0204P)^2^+77.5666P]
 where P=(Fo^2^+2Fc^2^)/3
;
_refine_ls_weighting_scheme calc
_refine_ls_wR_factor_gt 0.0925
_refine_ls_wR_factor_ref 0.0925
_reflns_Friedel_coverage 0.811
_reflns_Friedel_fraction_full 0.993
_reflns_Friedel_fraction_max 0.994
_reflns_number_gt 2919
_reflns_number_total 2927
_reflns_threshold_expression 'I > 2\s(I)'
_cod_data_source_file nchem.2718-s16.cif
_cod_data_source_block ag12bpy_dioxane
_cod_original_cell_volume 6152.4(2)
_cod_database_code 1551433
_chemical_oxdiff_formula 'C80 H104 O8 N8 S8 Ag12'
_chemical_oxdiff_usercomment st
_shelx_space_group_comment
;
The symmetry employed for this shelxl refinement is uniquely defined
by the following loop, which should always be used as a source of
symmetry information in preference to the above space-group names.
They are only intended as comments.
;
_reflns_odcompleteness_completeness 99.85
_reflns_odcompleteness_iscentric 1
_reflns_odcompleteness_theta 30.44
_olex2_refinement_description
;
1. Fixed Uiso
 At 1.2 times of:
  All C(H) groups, All C(H,H) groups
 At 1.5 times of:
  All C(H,H,H) groups
2. Restrained distances
 O1-C7 \\sim C7-O2
 with sigma of 0.01
 F1B-F2B_$1 \\sim F2B_$1-F2B \\sim F1B-F2B
 with sigma of 0.01
 C8-F1 \\sim C8-F2_$1 \\sim C8-F1B \\sim C8-F2B_$1
 with sigma of 0.01
3. Uiso/Uaniso restraints and constraints
Uanis(O1) \\sim Ueq, Uanis(O2) \\sim Ueq, Uanis(C7) \\sim Ueq, Uanis(C8) \\sim
Ueq, Uanis(F2B) \\sim Ueq, Uanis(F2) \\sim Ueq, Uanis(F1B) \\sim Ueq, Uanis(F1)
\\sim Ueq: with sigma of 0.01 and sigma for terminal atoms of 0.02
Uanis(C4) \\sim Ueq, Uanis(C5) \\sim Ueq, Uanis(C6) \\sim Ueq: with sigma of
0.005 and sigma for terminal atoms of 0.01
Uanis(O1) = Uanis(O2)
4. Others
 Fixed Sof: Ag3(0.25) H3A(0.5) H3B(0.5) H3C(0.5) H6A(0.5) H6B(0.5) H6C(0.5)
 O1(0.5) O2(0.5) F1(0.35) F1B(0.15) F2(0.7) F2B(0.3)
5.a Secondary CH2 refined with riding coordinates:
 C14(H14A,H14B), C15(H15A,H15B)
5.b Aromatic/amide H refined with riding coordinates:
 C9(H9), C10(H10), C12(H12), C13(H13)
5.c Idealised Me refined as rotating group:
 C2(H2A,H2B,H2C), C3(H3A,H3B,H3C), C5(H5A,H5B,H5C), C6(H6A,H6B,H6C)
Comments: The trifluoroacetate, the t-butyl mercaptan anions were 
disordered. For the trifluoroacetate, the acetate group was split 
over two equal parts with "PART -1" to suppress the symmetry. 
For the trifluoro group, two unequal parts were assigned 
with fixed occupancies (0.7:0.3) according to the difference 
electron maps. Restraints such as "SADI 0.01" and 
"ISOR 0.01 0.02" were applied for the geometry and ADPs, 
respectively, to make the anion chemically and 
crystallographically reasonable. In addition, "EADP" was 
used to constrain O1 and O2 because their equivalent positions 
were very close to each other. For the t-butyl mercaptan, 
the ADPs of C4, C5 and C6 were strictly restrained to be 
approximately isotropic by "ISOR 0.005 0.01".
;

loop_
_space_group_symop_operation_xyz
'x, y, z'
'y, -x, -z'
'-x, -y, z'
'-y, x, -z'
'x, -y, -z'
'-x, y, -z'
'-y, -x, z'
'y, x, z'
'x+1/2, y+1/2, z+1/2'
'y+1/2, -x+1/2, -z+1/2'
'-x+1/2, -y+1/2, z+1/2'
'-y+1/2, x+1/2, -z+1/2'
'x+1/2, -y+1/2, -z+1/2'
'-x+1/2, y+1/2, -z+1/2'
'-y+1/2, -x+1/2, z+1/2'
'y+1/2, x+1/2, z+1/2'

loop_
_atom_site_label
_atom_site_type_symbol
_atom_site_fract_x
_atom_site_fract_y
_atom_site_fract_z
_atom_site_U_iso_or_equiv
_atom_site_adp_type
_atom_site_occupancy
_atom_site_site_symmetry_order
_atom_site_calc_flag
_atom_site_refinement_flags_posn
_atom_site_refinement_flags_adp
_atom_site_refinement_flags_occupancy
_atom_site_disorder_assembly
_atom_site_disorder_group
Ag1 Ag 0.5000 0.5000 0.79958(6) 0.0164(3) Uani 1 4 d S T P C .
Ag2 Ag 0.47049(4) 0.34042(4) 0.83768(4) 0.0306(2) Uani 1 1 d . . . . .
Ag3 Ag 0.41512(10) 0.5000 1.0000 0.0199(4) Uani 0.5 2 d S T P . .
S1 S 0.40000(12) 0.60000(12) 0.80460(16) 0.0200(6) Uani 1 2 d S T P . .
C1 C 0.3744(6) 0.6256(6) 0.7202(6) 0.032(3) Uani 1 2 d S T P C .
C2 C 0.2882(8) 0.6069(10) 0.7094(7) 0.063(4) Uani 1 1 d . . . . .
H2A H 0.2813 0.5515 0.7074 0.094 Uiso 1 1 calc GR . . C .
H2B H 0.2712 0.6298 0.6698 0.094 Uiso 1 1 calc GR . . . .
H2C H 0.2580 0.6276 0.7442 0.094 Uiso 1 1 calc GR . . . .
C3 C 0.4228(8) 0.5772(8) 0.6745(8) 0.053(5) Uani 1 2 d S T P . .
H3A H 0.4744 0.5984 0.6720 0.079 Uiso 0.5 1 calc GR . . A -1
H3B H 0.3993 0.5782 0.6327 0.079 Uiso 0.5 1 calc GR . . A -1
H3C H 0.4252 0.5245 0.6897 0.079 Uiso 0.5 1 calc GR . . A -1
S2 S 0.39719(14) 0.39719(14) 0.93085(16) 0.0290(8) Uani 1 2 d S T P C .
C4 C 0.3279(6) 0.3279(6) 0.9697(6) 0.026(3) Uani 1 2 d S TU P . .
C5 C 0.2720(10) 0.3754(9) 1.0107(9) 0.077(5) Uani 1 1 d . U . . .
H5A H 0.2336 0.3993 0.9838 0.116 Uiso 1 1 calc GR . . . .
H5B H 0.3005 0.4151 1.0332 0.116 Uiso 1 1 calc GR . . . .
H5C H 0.2468 0.3419 1.0412 0.116 Uiso 1 1 calc GR . . . .
C6 C 0.2849(8) 0.2849(8) 0.9188(10) 0.070(6) Uani 1 2 d S TU P C .
H6A H 0.3196 0.2493 0.8978 0.105 Uiso 0.5 1 calc GR . . B -1
H6B H 0.2646 0.3212 0.8881 0.105 Uiso 0.5 1 calc GR . . B -1
H6C H 0.2427 0.2564 0.9379 0.105 Uiso 0.5 1 calc GR . . B -1
C7 C 0.3433(7) 0.3433(7) 0.7170(8) 0.038(4) Uani 1 2 d DS TU P . .
C8 C 0.3154(7) 0.3154(7) 0.6530(10) 0.058(5) Uani 1 2 d DS TU P C .
O1 O 0.4059(11) 0.3139(15) 0.7287(10) 0.065(5) Uani 0.5 1 d D U . C -1
O2 O 0.3056(14) 0.3829(13) 0.7524(10) 0.065(5) Uani 0.5 1 d D U . C -1
F1 F 0.3533(10) 0.3533(10) 0.6061(8) 0.103(7) Uani 0.7 2 d DS TU P C 1
F1B F 0.2610(8) 0.2610(8) 0.6636(19) 0.061(9) Uani 0.3 2 d DS TU P C 2
F2 F 0.3335(12) 0.2431(7) 0.6375(9) 0.105(6) Uani 0.7 1 d D U . C 1
F2B F 0.369(2) 0.2816(14) 0.6170(15) 0.115(15) Uani 0.3 1 d D U . C 2
N1 N 0.4842(5) 0.2054(4) 0.8336(5) 0.0303(19) Uani 1 1 d . . . . .
C9 C 0.5507(6) 0.1704(5) 0.8485(5) 0.030(2) Uani 1 1 d . . . . .
H9 H 0.5929 0.2012 0.8602 0.036 Uiso 1 1 calc R . . . .
C10 C 0.5609(6) 0.0900(5) 0.8474(5) 0.026(2) Uani 1 1 d . . . . .
H10 H 0.6089 0.0679 0.8570 0.032 Uiso 1 1 calc R . . . .
C11 C 0.4971(6) 0.0431(5) 0.8317(5) 0.0274(19) Uani 1 1 d . . . . .
C12 C 0.4275(6) 0.0800(6) 0.8154(5) 0.029(2) Uani 1 1 d . . . . .
H12 H 0.3840 0.0508 0.8040 0.035 Uiso 1 1 calc R . . . .
C13 C 0.4237(6) 0.1612(6) 0.8165(5) 0.033(2) Uani 1 1 d . . . . .
H13 H 0.3774 0.1854 0.8048 0.039 Uiso 1 1 calc R . . . .
O3 O 0.3199(8) 0.0405(7) 0.9412(5) 0.081(4) Uani 1 1 d . . . . .
C14 C 0.3869(11) 0.0379(11) 0.9825(7) 0.075(5) Uani 1 1 d . . . . .
H14A H 0.3851 0.0806 1.0129 0.090 Uiso 1 1 calc R . . . .
H14B H 0.4341 0.0429 0.9573 0.090 Uiso 1 1 calc R . . . .
C15 C 0.2518(11) 0.0359(15) 0.9804(9) 0.101(8) Uani 1 1 d . . . . .
H15A H 0.2059 0.0366 0.9534 0.121 Uiso 1 1 calc R . . . .
H15B H 0.2497 0.0809 1.0084 0.121 Uiso 1 1 calc R . . . .

loop_
_atom_site_aniso_label
_atom_site_aniso_U_11
_atom_site_aniso_U_22
_atom_site_aniso_U_33
_atom_site_aniso_U_23
_atom_site_aniso_U_13
_atom_site_aniso_U_12
Ag1 0.0123(4) 0.0123(4) 0.0248(6) 0.000 0.000 0.0006(5)
Ag2 0.0244(4) 0.0134(3) 0.0540(5) 0.0038(4) -0.0002(4) -0.0023(3)
Ag3 0.0158(8) 0.0202(8) 0.0236(8) -0.0058(8) 0.000 0.000
S1 0.0175(9) 0.0175(9) 0.0250(15) 0.0043(9) -0.0043(9) 0.0063(12)
C1 0.041(6) 0.041(6) 0.012(6) 0.004(4) -0.004(4) 0.020(7)
C2 0.050(8) 0.092(12) 0.046(8) 0.005(8) -0.029(7) 0.017(8)
C3 0.063(8) 0.063(8) 0.032(9) 0.004(5) -0.004(5) 0.029(10)
S2 0.0340(12) 0.0340(12) 0.0191(15) -0.0004(9) -0.0004(9) -0.0186(16)
C4 0.028(4) 0.028(4) 0.022(5) 0.002(3) 0.002(3) -0.010(5)
C5 0.071(8) 0.068(8) 0.094(10) -0.012(8) 0.059(8) -0.011(7)
C6 0.079(8) 0.079(8) 0.052(9) 0.002(5) 0.002(5) -0.052(9)
C7 0.030(4) 0.030(4) 0.053(8) 0.006(5) 0.006(5) -0.005(7)
C8 0.061(6) 0.061(6) 0.053(10) -0.011(6) -0.011(6) -0.002(8)
O1 0.062(8) 0.077(9) 0.056(9) -0.029(7) 0.006(6) 0.005(7)
O2 0.062(8) 0.077(9) 0.056(9) -0.029(7) 0.006(6) 0.005(7)
F1 0.133(11) 0.133(11) 0.043(9) -0.005(8) -0.005(8) 0.015(16)
F1B 0.067(12) 0.067(12) 0.048(17) -0.016(11) -0.016(11) -0.031(17)
F2 0.159(16) 0.054(8) 0.101(12) -0.048(8) -0.035(11) -0.001(9)
F2B 0.13(3) 0.12(3) 0.10(2) -0.07(2) 0.03(2) 0.02(2)
N1 0.031(5) 0.016(4) 0.044(5) -0.005(4) 0.005(4) -0.004(3)
C9 0.030(5) 0.016(5) 0.044(6) 0.001(4) -0.009(5) -0.007(4)
C10 0.028(5) 0.019(5) 0.032(5) -0.002(4) -0.005(4) -0.003(4)
C11 0.035(5) 0.018(5) 0.029(4) 0.000(4) 0.004(5) -0.003(4)
C12 0.029(5) 0.023(5) 0.036(5) -0.008(4) -0.001(4) -0.008(4)
C13 0.028(5) 0.022(5) 0.049(6) -0.004(5) -0.004(4) -0.002(4)
O3 0.089(9) 0.102(9) 0.054(6) 0.011(6) -0.004(6) 0.002(7)
C14 0.093(13) 0.095(13) 0.038(7) -0.003(7) -0.005(8) -0.013(10)
C15 0.076(12) 0.16(2) 0.063(11) 0.033(12) 0.011(9) 0.010(13)

loop_
_atom_type_symbol
_atom_type_description
_atom_type_scat_dispersion_real
_atom_type_scat_dispersion_imag
_atom_type_scat_source
C C 0.0033 0.0016 'International Tables Vol C Tables 4.2.6.8 and 6.1.1.4'
H H 0.0000 0.0000 'International Tables Vol C Tables 4.2.6.8 and 6.1.1.4'
Ag Ag -0.8971 1.1015 'International Tables Vol C Tables 4.2.6.8 and 6.1.1.4'
F F 0.0171 0.0103 'International Tables Vol C Tables 4.2.6.8 and 6.1.1.4'
N N 0.0061 0.0033 'International Tables Vol C Tables 4.2.6.8 and 6.1.1.4'
O O 0.0106 0.0060 'International Tables Vol C Tables 4.2.6.8 and 6.1.1.4'
S S 0.1246 0.1234 'International Tables Vol C Tables 4.2.6.8 and 6.1.1.4'

loop_
_exptl_crystal_face_index_h
_exptl_crystal_face_index_k
_exptl_crystal_face_index_l
_exptl_crystal_face_perp_dist
-2 24 2 0.0832
-17 0 -21 0.0471
14 2 24 0.0522
7 22 9 0.0804
-24 -2 -4 0.0564
23 1 10 0.0712
8 -22 8 0.0998
-9 18 16 0.0598
-9 22 -4 0.0866
-7 3 28 0.0338
-1 -5 29 0.0577
-5 5 28 0.0411
4 -2 -29 0.0325
22 0 -13 0.0692
-22 1 13 0.0491
-23 3 -8 0.0556
-1 -24 0 0.1040

loop_
_geom_angle_atom_site_label_1
_geom_angle_atom_site_label_2
_geom_angle_atom_site_label_3
_geom_angle
_geom_angle_site_symmetry_1
_geom_angle_site_symmetry_3
Ag2 Ag1 Ag2 66.05(3) 7_665 3_665
Ag2 Ag1 Ag2 104.82(3) 3_665 8
Ag2 Ag1 Ag2 148.19(6) 7_665 8
Ag2 Ag1 Ag2 104.82(3) 7_665 .
Ag2 Ag1 Ag2 66.05(3) 8 .
Ag2 Ag1 Ag2 148.19(6) 3_665 .
S1 Ag1 Ag2 122.19(4) 3_665 3_665
S1 Ag1 Ag2 122.19(4) . 7_665
S1 Ag1 Ag2 122.19(4) . .
S1 Ag1 Ag2 56.20(3) . 3_665
S1 Ag1 Ag2 56.20(3) 3_665 7_665
S1 Ag1 Ag2 122.19(4) 3_665 8
S1 Ag1 Ag2 56.20(3) . 8
S1 Ag1 Ag2 56.20(3) 3_665 .
S1 Ag1 S1 175.07(17) 3_665 .
Ag1 Ag2 Ag2 56.973(15) . 8
S1 Ag2 Ag1 52.58(7) 3_665 .
S1 Ag2 Ag2 109.50(6) 3_665 8
S1 Ag2 O1 102.1(6) 3_665 .
S2 Ag2 Ag1 86.12(7) . .
S2 Ag2 Ag2 51.02(5) . 8
S2 Ag2 S1 119.46(10) . 3_665
S2 Ag2 O1 122.4(4) . .
O1 Ag2 Ag1 90.0(6) . .
O1 Ag2 Ag2 79.6(4) . 8
N1 Ag2 Ag1 155.9(2) . .
N1 Ag2 Ag2 140.7(2) . 8
N1 Ag2 S1 107.6(2) . 3_665
N1 Ag2 S2 117.7(2) . .
N1 Ag2 O1 80.5(6) . .
Ag3 Ag3 Ag3 45.0 4_657 3_665
Ag3 Ag3 Ag3 45.0 2_567 3_665
Ag3 Ag3 Ag3 90.0 2_567 4_657
Ag3 Ag3 S2 129.61(9) 4_657 2_567
Ag3 Ag3 S2 63.38(5) 4_657 .
Ag3 Ag3 S2 129.61(9) 2_567 .
Ag3 Ag3 S2 63.38(5) 2_567 2_567
S2 Ag3 Ag3 97.70(7) 2_567 3_665
S2 Ag3 Ag3 97.70(7) . 3_665
S2 Ag3 S2 164.61(14) . 2_567
Ag1 S1 Ag2 71.22(7) . 3_665
Ag1 S1 Ag2 71.22(7) . 8
Ag2 S1 Ag2 129.06(13) 3_665 8
C1 S1 Ag1 107.0(5) . .
C1 S1 Ag2 111.52(14) . 3_665
C1 S1 Ag2 111.52(14) . 8
C2 C1 S1 108.5(8) 7_665 .
C2 C1 S1 108.5(8) . .
C2 C1 C2 112.6(15) 7_665 .
C3 C1 S1 109.6(10) . .
C3 C1 C2 108.8(9) . .
C3 C1 C2 108.8(9) . 7_665
C1 C2 H2A 109.5 . .
C1 C2 H2B 109.5 . .
C1 C2 H2C 109.5 . .
H2A C2 H2B 109.5 . .
H2A C2 H2C 109.5 . .
H2B C2 H2C 109.5 . .
C1 C3 H3A 109.5 . .
C1 C3 H3B 109.5 . .
C1 C3 H3C 109.5 . .
H3A C3 H3B 109.5 . .
H3A C3 H3C 109.5 . .
H3B C3 H3C 109.5 . .
Ag2 S2 Ag2 77.95(10) . 8
Ag3 S2 Ag2 98.73(7) . 8
Ag3 S2 Ag2 135.69(15) 4_657 8
Ag3 S2 Ag2 135.69(15) . .
Ag3 S2 Ag2 98.73(7) 4_657 .
Ag3 S2 Ag3 53.25(11) . 4_657
C4 S2 Ag2 114.0(3) . .
C4 S2 Ag2 114.0(3) . 8
C4 S2 Ag3 107.7(4) . 4_657
C4 S2 Ag3 107.7(4) . .
C5 C4 S2 107.6(8) . .
C5 C4 S2 107.6(8) 8 .
C5 C4 C5 111.1(18) 8 .
C6 C4 S2 108.9(11) . .
C6 C4 C5 110.7(11) . 8
C6 C4 C5 110.7(11) . .
C4 C5 H5A 109.5 . .
C4 C5 H5B 109.5 . .
C4 C5 H5C 109.5 . .
H5A C5 H5B 109.5 . .
H5A C5 H5C 109.5 . .
H5B C5 H5C 109.5 . .
C4 C6 H6A 109.5 . .
C4 C6 H6B 109.5 . .
C4 C6 H6C 109.5 . .
H6A C6 H6B 109.5 . .
H6A C6 H6C 109.5 . .
H6B C6 H6C 109.5 . .
O1 C7 C8 109.3(14) . .
O2 C7 C8 124.0(15) . .
O2 C7 O1 126(2) . .
F1 C8 C7 109.9(15) . .
F1B C8 C7 107(2) . .
F2 C8 C7 116.4(12) . .
F2 C8 C7 116.4(12) 8 .
F2 C8 F1 99.3(15) . .
F2 C8 F1 99.3(15) 8 .
F2 C8 F2 112(2) . 8
F2B C8 C7 115(2) 8 .
F2B C8 C7 115(2) . .
F2B C8 F1B 106(2) . .
F2B C8 F1B 106(2) 8 .
F2B C8 F2B 107(2) 8 .
C7 O1 Ag2 119.2(15) . .
C7 O2 Ag2 132.7(19) . 8
C9 N1 Ag2 121.9(6) . .
C9 N1 C13 118.3(8) . .
C13 N1 Ag2 119.8(7) . .
N1 C9 H9 118.2 . .
N1 C9 C10 123.6(9) . .
C10 C9 H9 118.2 . .
C9 C10 H10 120.7 . .
C9 C10 C11 118.5(9) . .
C11 C10 H10 120.7 . .
C10 C11 C11 121.5(11) . 3_655
C12 C11 C10 117.8(8) . .
C12 C11 C11 120.6(11) . 3_655
C11 C12 H12 120.4 . .
C11 C12 C13 119.3(10) . .
C13 C12 H12 120.4 . .
N1 C13 C12 122.4(10) . .
N1 C13 H13 118.8 . .
C12 C13 H13 118.8 . .
C15 O3 C14 108.1(12) . .
O3 C14 C14 108.6(12) . 5_557
O3 C14 H14A 110.0 . .
O3 C14 H14B 110.0 . .
C14 C14 H14A 110.0 5_557 .
C14 C14 H14B 110.0 5_557 .
H14A C14 H14B 108.4 . .
O3 C15 C15 111.2(16) . 5_557
O3 C15 H15A 109.4 . .
O3 C15 H15B 109.4 . .
C15 C15 H15A 109.4 5_557 .
C15 C15 H15B 109.4 5_557 .
H15A C15 H15B 108.0 . .

loop_
_geom_bond_atom_site_label_1
_geom_bond_atom_site_label_2
_geom_bond_distance
_geom_bond_site_symmetry_2
Ag1 Ag2 2.8988(8) 7_665
Ag1 Ag2 2.8989(8) .
Ag1 Ag2 2.8988(8) 8
Ag1 Ag2 2.8988(8) 3_665
Ag1 S1 2.432(3) .
Ag1 S1 2.432(3) 3_665
Ag2 Ag2 3.1599(14) 8
Ag2 S1 2.5443(15) 3_665
Ag2 S2 2.512(3) .
Ag2 O1 2.57(2) .
Ag2 N1 2.332(7) .
Ag3 Ag3 2.916(4) 3_665
Ag3 Ag3 2.062(3) 2_567
Ag3 Ag3 2.062(3) 4_657
Ag3 S2 2.301(3) 2_567
Ag3 S2 2.301(3) .
S1 Ag2 2.5443(15) 3_665
S1 Ag2 2.5443(15) 8
S1 C1 1.866(13) .
C1 C2 1.532(16) .
C1 C2 1.532(16) 7_665
C1 C3 1.51(2) .
C2 H2A 0.9600 .
C2 H2B 0.9600 .
C2 H2C 0.9600 .
C3 H3A 0.9600 .
C3 H3B 0.9600 .
C3 H3C 0.9600 .
S2 Ag2 2.512(3) 8
S2 Ag3 2.301(3) 4_657
S2 C4 1.868(14) .
C4 C5 1.524(16) 8
C4 C5 1.524(16) .
C4 C6 1.49(2) .
C5 H5A 0.9600 .
C5 H5B 0.9600 .
C5 H5C 0.9600 .
C6 H6A 0.9600 .
C6 H6B 0.9600 .
C6 H6C 0.9600 .
C7 C8 1.50(3) .
C7 O1 1.213(16) .
C7 O2 1.195(16) .
C8 F1 1.342(15) .
C8 F1B 1.340(16) .
C8 F2 1.321(13) 8
C8 F2 1.321(13) .
C8 F2B 1.323(16) .
C8 F2B 1.323(16) 8
O2 Ag2 2.40(2) 8
N1 C9 1.329(13) .
N1 C13 1.336(13) .
C9 H9 0.9300 .
C9 C10 1.392(14) .
C10 H10 0.9300 .
C10 C11 1.398(14) .
C11 C11 1.484(16) 3_655
C11 C12 1.396(15) .
C12 H12 0.9300 .
C12 C13 1.398(15) .
C13 H13 0.9300 .
O3 C14 1.44(2) .
O3 C15 1.43(2) .
C14 C14 1.49(3) 5_557
C14 H14A 0.9700 .
C14 H14B 0.9700 .
C15 C15 1.48(4) 5_557
C15 H15A 0.9700 .
C15 H15B 0.9700 .

loop_
_geom_torsion_atom_site_label_1
_geom_torsion_atom_site_label_2
_geom_torsion_atom_site_label_3
_geom_torsion_atom_site_label_4
_geom_torsion
_geom_torsion_site_symmetry_1
_geom_torsion_site_symmetry_2
_geom_torsion_site_symmetry_3
_geom_torsion_site_symmetry_4
Ag1 S1 C1 C2 -118.7(9) . . . 7_665
Ag1 S1 C1 C2 118.7(9) . . . .
Ag1 S1 C1 C3 0.000(4) . . . .
Ag2 S1 C1 C2 165.3(8) 8 . . 7_665
Ag2 S1 C1 C2 42.7(11) 8 . . .
Ag2 S1 C1 C2 -42.7(11) 3_665 . . 7_665
Ag2 S1 C1 C2 -165.3(8) 3_665 . . .
Ag2 S1 C1 C3 76.0(2) 3_665 . . .
Ag2 S1 C1 C3 -76.0(2) 8 . . .
Ag2 S2 C4 C5 -163.6(10) . . . .
Ag2 S2 C4 C5 163.6(10) 8 . . 8
Ag2 S2 C4 C5 -76.6(12) 8 . . .
Ag2 S2 C4 C5 76.6(12) . . . 8
Ag2 S2 C4 C6 -43.52(16) . . . .
Ag2 S2 C4 C6 43.52(16) 8 . . .
Ag2 N1 C9 C10 179.2(8) . . . .
Ag2 N1 C13 C12 -177.6(8) . . . .
Ag3 S2 C4 C5 31.8(11) . . . .
Ag3 S2 C4 C5 87.9(10) 4_657 . . .
Ag3 S2 C4 C5 -87.9(10) . . . 8
Ag3 S2 C4 C5 -31.8(11) 4_657 . . 8
Ag3 S2 C4 C6 151.95(9) . . . .
Ag3 S2 C4 C6 -151.95(9) 4_657 . . .
C8 C7 O1 Ag2 -176.4(13) . . . .
C8 C7 O2 Ag2 -156.7(16) . . . 8
O1 C7 C8 F1 -77.5(18) . . . .
O1 C7 C8 F1B 102.5(18) . . . .
O1 C7 C8 F2 171(2) . . . 8
O1 C7 C8 F2 34(3) . . . .
O1 C7 C8 F2B -15(2) . . . .
O1 C7 C8 F2B -139.9(19) . . . 8
O1 C7 O2 Ag2 30(4) . . . 8
O2 C7 C8 F1 109(2) . . . .
O2 C7 C8 F1B -71(2) . . . .
O2 C7 C8 F2 -140(2) . . . .
O2 C7 C8 F2 -3(3) . . . 8
O2 C7 C8 F2B 46(3) . . . 8
O2 C7 C8 F2B 171(2) . . . .
O2 C7 O1 Ag2 -3(4) . . . .
N1 C9 C10 C11 -1.9(18) . . . .
C9 N1 C13 C12 1.9(17) . . . .
C9 C10 C11 C11 -178.0(8) . . . 3_655
C9 C10 C11 C12 2.4(16) . . . .
C10 C11 C12 C13 -1.0(16) . . . .
C11 C11 C12 C13 179.4(8) 3_655 . . .
C11 C12 C13 N1 -1.2(17) . . . .
C13 N1 C9 C10 -0.3(17) . . . .
C14 O3 C15 C15 -58(3) . . . 5_557
C15 O3 C14 C14 61.7(19) . . . 5_557

loop_
_exptl_oxdiff_crystal_face_indexfrac_h
_exptl_oxdiff_crystal_face_indexfrac_k
_exptl_oxdiff_crystal_face_indexfrac_l
_exptl_oxdiff_crystal_face_x
_exptl_oxdiff_crystal_face_y
_exptl_oxdiff_crystal_face_z
-2.0002 23.9993 1.9997 -0.0422 -0.3518 0.9320
-16.9992 -0.0001 -20.9988 0.9744 0.1908 0.1278
13.9991 2.0000 23.9987 -0.9994 -0.0859 0.0171
6.9995 21.9995 8.9993 -0.4363 -0.4822 0.7608
-23.9997 -2.0001 -3.9998 0.6332 0.7211 0.2926
22.9995 1.0001 9.9994 -0.7849 -0.5743 -0.2695
7.9998 -21.9994 7.9997 -0.3791 0.2891 -0.8847
-9.0006 17.9994 15.9990 -0.2918 0.2044 0.9277
-8.9999 21.9994 -4.0000 0.2844 -0.1933 0.9301
-7.0009 2.9998 27.9985 -0.6662 0.6151 0.4289
-1.0010 -4.9999 28.9985 -0.8149 0.5930 0.0424
-5.0009 4.9998 27.9984 -0.7114 0.5155 0.4697
4.0010 -1.9999 -28.9984 0.7585 -0.5563 -0.3499
22.0003 0.0002 -12.9993 -0.0945 -0.8963 -0.4567
-22.0003 0.9998 12.9993 0.0933 0.8777 0.4935
-22.9996 2.9998 -7.9996 0.7223 0.5322 0.4315
-0.9999 -23.9994 0.0002 0.0485 0.4777 -0.8681
